data_4340615
loop_
_publ_author_name
'Halter, Dominik P.'
'La Pierre, Henry S.'
'Heinemann, Frank W.'
'Meyer, Karsten'

_publ_section_title
;
 Uranium(IV) Halide (F(-), Cl(-), Br(-), and I(-)) Monoarene Complexes.
;
_journal_issue 16
_journal_name_full 'Inorganic chemistry'
_journal_page_first 8418
_journal_page_last 8424
_journal_paper_doi 10.1021/ic501011p
_journal_volume 53
_journal_year 2014
_chemical_formula_moiety 'C67 H83 Cl O4 U, 1.5(C5 H12)'
_chemical_formula_sum 'C74.5 H101 Cl O4 U'
_chemical_formula_weight 1334.03
_chemical_name_systematic
; 
 ? 
;
_space_group_IT_number 15
_symmetry_cell_setting monoclinic
_symmetry_space_group_name_Hall '-C 2yc'
_symmetry_space_group_name_H-M 'C 1 2/c 1'
_atom_sites_solution_hydrogens geom
_atom_sites_solution_primary direct
_atom_sites_solution_secondary difmap
_audit_creation_method SHELXL-97
_cell_angle_alpha 90.00
_cell_angle_beta 112.822(2)
_cell_angle_gamma 90.00
_cell_formula_units_Z 8
_cell_length_a 31.850(3)
_cell_length_b 19.5058(18)
_cell_length_c 21.5050(19)
_cell_measurement_reflns_used 9968
_cell_measurement_temperature 100(2)
_cell_measurement_theta_max 27.83
_cell_measurement_theta_min 2.88
_cell_volume 12314(2)
_computing_cell_refinement 'Bruker SAINT'
_computing_data_collection 'Bruker APEX2'
_computing_data_reduction 'Bruker SAINT'
_computing_molecular_graphics 'SHELXTL 6.12 (Bruker AXS, 2002)'
_computing_publication_material 'SHELXTL 6.12 (Bruker AXS, 2002)'
_computing_structure_refinement 'SHELXTL 6.12 (Bruker AXS, 2002)'
_computing_structure_solution 'SHELXTL 6.12 (Bruker AXS, 2002)'
_diffrn_ambient_temperature 100(2)
_diffrn_detector_area_resol_mean 83.33
_diffrn_measured_fraction_theta_full 0.996
_diffrn_measured_fraction_theta_max 0.981
_diffrn_measurement_device_type 'Bruker Kappa APEX II CCD area detector'
_diffrn_measurement_method 'phi and omega scans'
_diffrn_radiation_monochromator 'Quazar focussing montel optics'
_diffrn_radiation_source 'ImuS micro-focus tube'
_diffrn_radiation_type MoK\a
_diffrn_radiation_wavelength 0.71073
_diffrn_reflns_av_R_equivalents 0.0553
_diffrn_reflns_av_sigmaI/netI 0.0695
_diffrn_reflns_limit_h_max 35
_diffrn_reflns_limit_h_min -42
_diffrn_reflns_limit_k_max 21
_diffrn_reflns_limit_k_min -25
_diffrn_reflns_limit_l_max 27
_diffrn_reflns_limit_l_min -28
_diffrn_reflns_number 49287
_diffrn_reflns_theta_full 27.00
_diffrn_reflns_theta_max 28.07
_diffrn_reflns_theta_min 1.98
_exptl_absorpt_coefficient_mu 2.730
_exptl_absorpt_correction_T_max 0.746
_exptl_absorpt_correction_T_min 0.616
_exptl_absorpt_correction_type multi-scan
_exptl_absorpt_process_details 'SADABS, Bruker-AXS, 2009'
_exptl_crystal_colour green
_exptl_crystal_density_diffrn 1.439
_exptl_crystal_density_method 'not measured'
_exptl_crystal_description needle
_exptl_crystal_F_000 5512
_exptl_crystal_size_max 0.18
_exptl_crystal_size_mid 0.08
_exptl_crystal_size_min 0.07
_refine_diff_density_max 2.766
_refine_diff_density_min -1.990
_refine_diff_density_rms 0.141
_refine_ls_extinction_method none
_refine_ls_goodness_of_fit_ref 1.048
_refine_ls_hydrogen_treatment constr
_refine_ls_matrix_type full
_refine_ls_number_parameters 745
_refine_ls_number_reflns 14703
_refine_ls_number_restraints 30
_refine_ls_restrained_S_all 1.048
_refine_ls_R_factor_all 0.0793
_refine_ls_R_factor_gt 0.0407
_refine_ls_shift/su_max 0.004
_refine_ls_shift/su_mean 0.000
_refine_ls_structure_factor_coef Fsqd
_refine_ls_weighting_details 'calc w=1/[\s^2^(Fo^2^)+(0.0525P)^2^+4.6938P] where P=(Fo^2^+2Fc^2^)/3'
_refine_ls_weighting_scheme calc
_refine_ls_wR_factor_gt 0.0918
_refine_ls_wR_factor_ref 0.1077
_reflns_number_gt 10190
_reflns_number_total 14703
_reflns_threshold_expression >2sigma(I)
_cod_data_source_file ic501011p_si_002.cif
_cod_data_source_block dh1303
_cod_depositor_comments 'Adding full bibliography for 4340613--4340617.cif.'
_cod_original_cell_volume 12314.3(19)
_cod_original_sg_symbol_Hall -C2yc
_cod_original_sg_symbol_H-M C2/c
_cod_original_formula_sum 'C74.50 H101 Cl O4 U'
_cod_database_code 4340615

loop_
_symmetry_equiv_pos_as_xyz
'x, y, z'
'-x, y, -z+1/2'
'x+1/2, y+1/2, z'
'-x+1/2, y+1/2, -z+1/2'
'-x, -y, -z'
'x, -y, z-1/2'
'-x+1/2, -y+1/2, -z'
'x+1/2, -y+1/2, z-1/2'

loop_
_atom_site_label
_atom_site_type_symbol
_atom_site_fract_x
_atom_site_fract_y
_atom_site_fract_z
_atom_site_U_iso_or_equiv
_atom_site_adp_type
_atom_site_occupancy
_atom_site_symmetry_multiplicity
_atom_site_calc_flag
_atom_site_refinement_flags
_atom_site_disorder_assembly
_atom_site_disorder_group
U1 U 0.818236(6) 0.053377(8) 0.812096(8) 0.01709(6) Uani 1 1 d . . .
Cl1 Cl 0.80700(4) 0.06010(6) 0.92620(5) 0.0213(2) Uani 1 1 d . . .
O1 O 0.87515(10) 0.12219(15) 0.85707(14) 0.0183(7) Uani 1 1 d . . .
O2 O 0.85311(10) -0.04513(14) 0.83651(14) 0.0180(7) Uani 1 1 d . . .
O3 O 0.74757(10) 0.01870(15) 0.76293(14) 0.0191(7) Uani 1 1 d . . .
O4 O 0.78020(10) 0.16925(15) 0.80521(15) 0.0205(7) Uani 1 1 d . . .
C1 C 0.84413(16) 0.1318(2) 0.7142(2) 0.0203(10) Uani 1 1 d . . .
C2 C 0.87466(17) 0.0765(2) 0.7268(2) 0.0208(10) Uani 1 1 d . . .
C3 C 0.85760(16) 0.0098(2) 0.7124(2) 0.0193(10) Uani 1 1 d . . .
C4 C 0.81049(16) -0.0016(2) 0.6771(2) 0.0188(10) Uani 1 1 d . . .
C5 C 0.78051(16) 0.0532(2) 0.6609(2) 0.0193(9) Uani 1 1 d . . .
C6 C 0.79709(16) 0.1209(2) 0.6781(2) 0.0205(10) Uani 1 1 d . . .
C7 C 0.92547(16) 0.0880(2) 0.7512(2) 0.0233(10) Uani 1 1 d . . .
H7A H 0.9383 0.0567 0.7275 0.035 Uiso 1 1 calc R . .
H7B H 0.9397 0.0793 0.7998 0.035 Uiso 1 1 calc R . .
H7C H 0.9314 0.1355 0.7420 0.035 Uiso 1 1 calc R . .
C8 C 0.79371(17) -0.0732(2) 0.6531(2) 0.0258(11) Uani 1 1 d . . .
H8A H 0.8175 -0.0986 0.6446 0.039 Uiso 1 1 calc R . .
H8B H 0.7664 -0.0704 0.6113 0.039 Uiso 1 1 calc R . .
H8C H 0.7863 -0.0969 0.6877 0.039 Uiso 1 1 calc R . .
C9 C 0.76515(17) 0.1803(2) 0.6515(2) 0.0282(11) Uani 1 1 d . . .
H9A H 0.7475 0.1740 0.6031 0.042 Uiso 1 1 calc R . .
H9B H 0.7827 0.2229 0.6588 0.042 Uiso 1 1 calc R . .
H9C H 0.7444 0.1827 0.6752 0.042 Uiso 1 1 calc R . .
C10 C 0.86070(16) 0.2033(2) 0.7392(2) 0.0212(10) Uani 1 1 d . . .
H10A H 0.8683 0.2265 0.7039 0.025 Uiso 1 1 calc R . .
H10B H 0.8349 0.2287 0.7432 0.025 Uiso 1 1 calc R . .
C11 C 0.90106(16) 0.2107(2) 0.8050(2) 0.0203(10) Uani 1 1 d . . .
C12 C 0.90642(16) 0.1722(2) 0.8621(2) 0.0207(10) Uani 1 1 d . . .
C13 C 0.94319(16) 0.1862(2) 0.9234(2) 0.0211(10) Uani 1 1 d . . .
C14 C 0.97459(17) 0.2358(2) 0.9220(2) 0.0236(10) Uani 1 1 d . . .
H14A H 1.0001 0.2446 0.9627 0.028 Uiso 1 1 calc R . .
C15 C 0.97098(16) 0.2726(2) 0.8657(2) 0.0239(10) Uani 1 1 d . . .
C16 C 0.93350(16) 0.2599(2) 0.8076(2) 0.0248(10) Uani 1 1 d . . .
H16A H 0.9296 0.2854 0.7680 0.030 Uiso 1 1 calc R . .
C17 C 0.94970(16) 0.1516(2) 0.9908(2) 0.0217(10) Uani 1 1 d . . .
C18 C 0.99773(17) 0.1433(2) 1.1156(2) 0.0266(11) Uani 1 1 d . . .
H18A H 1.0258 0.1614 1.1523 0.032 Uiso 1 1 calc R . .
C19 C 0.95951(16) 0.0392(2) 1.0533(2) 0.0234(10) Uani 1 1 d . . .
H19A H 0.9620 -0.0116 1.0494 0.028 Uiso 1 1 calc R . .
C20 C 0.91388(16) 0.1329(2) 1.0762(2) 0.0220(10) Uani 1 1 d . . .
H20A H 0.8866 0.1433 1.0868 0.026 Uiso 1 1 calc R . .
C21 C 0.99212(16) 0.1781(2) 1.0490(2) 0.0266(11) Uani 1 1 d . . .
H21A H 0.9896 0.2283 1.0534 0.032 Uiso 1 1 calc R . .
H21B H 1.0194 0.1690 1.0389 0.032 Uiso 1 1 calc R . .
C22 C 0.90846(16) 0.1675(2) 1.0092(2) 0.0221(10) Uani 1 1 d . . .
H22A H 0.9057 0.2177 1.0132 0.027 Uiso 1 1 calc R . .
H22B H 0.8802 0.1509 0.9728 0.027 Uiso 1 1 calc R . .
C23 C 1.00239(17) 0.0664(2) 1.1104(2) 0.0278(11) Uani 1 1 d . . .
H23A H 1.0060 0.0442 1.1535 0.033 Uiso 1 1 calc R . .
H23B H 1.0296 0.0558 1.1007 0.033 Uiso 1 1 calc R . .
C24 C 0.91766(16) 0.0559(2) 1.0692(2) 0.0211(9) Uani 1 1 d . . .
H24A H 0.8898 0.0385 1.0326 0.025 Uiso 1 1 calc R . .
H24B H 0.9204 0.0330 1.1117 0.025 Uiso 1 1 calc R . .
C25 C 0.95453(17) 0.0733(2) 0.9869(2) 0.0234(10) Uani 1 1 d . . .
H25A H 0.9274 0.0547 0.9499 0.028 Uiso 1 1 calc R . .
H25B H 0.9816 0.0627 0.9767 0.028 Uiso 1 1 calc R . .
C26 C 0.95642(17) 0.1595(3) 1.1329(2) 0.0285(11) Uani 1 1 d . . .
H26A H 0.9599 0.1373 1.1760 0.034 Uiso 1 1 calc R . .
H26B H 0.9540 0.2096 1.1379 0.034 Uiso 1 1 calc R . .
C27 C 1.00575(18) 0.3252(3) 0.8675(3) 0.0348(13) Uani 1 1 d . . .
H27A H 1.0323 0.3213 0.9101 0.052 Uiso 1 1 calc R . .
H27B H 0.9925 0.3711 0.8638 0.052 Uiso 1 1 calc R . .
H27C H 1.0151 0.3175 0.8297 0.052 Uiso 1 1 calc R . .
C28 C 0.89010(16) -0.0495(2) 0.7330(2) 0.0216(10) Uani 1 1 d . . .
H28A H 0.9200 -0.0310 0.7632 0.026 Uiso 1 1 calc R . .
H28B H 0.8937 -0.0659 0.6918 0.026 Uiso 1 1 calc R . .
C29 C 0.88090(15) -0.1117(2) 0.7675(2) 0.0188(9) Uani 1 1 d . . .
C30 C 0.86817(15) -0.1069(2) 0.8231(2) 0.0186(9) Uani 1 1 d . . .
C31 C 0.87146(15) -0.1660(2) 0.8632(2) 0.0187(9) Uani 1 1 d . . .
C32 C 0.88269(16) -0.2274(2) 0.8405(2) 0.0213(10) Uani 1 1 d . . .
H32A H 0.8844 -0.2675 0.8664 0.026 Uiso 1 1 calc R . .
C33 C 0.89158(16) -0.2340(2) 0.7820(2) 0.0212(10) Uani 1 1 d . . .
C34 C 0.89095(15) -0.1747(2) 0.7468(2) 0.0205(10) Uani 1 1 d . . .
H34A H 0.8976 -0.1771 0.7074 0.025 Uiso 1 1 calc R . .
C35 C 0.86431(16) -0.1666(2) 0.9300(2) 0.0191(9) Uani 1 1 d . . .
C36 C 0.87022(17) -0.2380(2) 1.0317(2) 0.0226(10) Uani 1 1 d . . .
H36A H 0.8792 -0.2840 1.0532 0.027 Uiso 1 1 calc R . .
C37 C 0.80693(17) -0.1548(2) 0.9841(2) 0.0252(11) Uani 1 1 d . . .
H37A H 0.7742 -0.1456 0.9750 0.030 Uiso 1 1 calc R . .
C38 C 0.88634(17) -0.1138(2) 1.0453(2) 0.0230(10) Uani 1 1 d . . .
H38A H 0.9055 -0.0776 1.0763 0.028 Uiso 1 1 calc R . .
C39 C 0.87691(16) -0.2364(2) 0.9652(2) 0.0208(10) Uani 1 1 d . . .
H39A H 0.8578 -0.2724 0.9349 0.025 Uiso 1 1 calc R . .
H39B H 0.9091 -0.2468 0.9740 0.025 Uiso 1 1 calc R . .
C40 C 0.89354(16) -0.1119(2) 0.9789(2) 0.0204(10) Uani 1 1 d . . .
H40A H 0.9261 -0.1201 0.9880 0.024 Uiso 1 1 calc R . .
H40B H 0.8853 -0.0660 0.9580 0.024 Uiso 1 1 calc R . .
C41 C 0.82024(16) -0.2248(2) 1.0178(2) 0.0243(10) Uani 1 1 d . . .
H41A H 0.8155 -0.2256 1.0606 0.029 Uiso 1 1 calc R . .
H41B H 0.8011 -0.2610 0.9878 0.029 Uiso 1 1 calc R . .
C42 C 0.83637(17) -0.1000(2) 1.0311(2) 0.0246(11) Uani 1 1 d . . .
H42A H 0.8316 -0.1002 1.0739 0.030 Uiso 1 1 calc R . .
H42B H 0.8276 -0.0543 1.0100 0.030 Uiso 1 1 calc R . .
C43 C 0.81387(15) -0.1538(2) 0.9170(2) 0.0215(10) Uani 1 1 d . . .
H43A H 0.7948 -0.1897 0.8865 0.026 Uiso 1 1 calc R . .
H43B H 0.8043 -0.1088 0.8947 0.026 Uiso 1 1 calc R . .
C44 C 0.89990(17) -0.1831(2) 1.0783(2) 0.0240(10) Uani 1 1 d . . .
H44A H 0.8960 -0.1839 1.1218 0.029 Uiso 1 1 calc R . .
H44B H 0.9323 -0.1922 1.0875 0.029 Uiso 1 1 calc R . .
C45 C 0.90075(19) -0.3021(2) 0.7581(3) 0.0306(12) Uani 1 1 d . . .
H45A H 0.9274 -0.2986 0.7462 0.046 Uiso 1 1 calc R . .
H45B H 0.8742 -0.3162 0.7183 0.046 Uiso 1 1 calc R . .
H45C H 0.9066 -0.3362 0.7940 0.046 Uiso 1 1 calc R . .
C46 C 0.72993(17) 0.0418(2) 0.6227(2) 0.0245(11) Uani 1 1 d . . .
H46A H 0.7144 0.0862 0.6212 0.029 Uiso 1 1 calc R . .
H46B H 0.7250 0.0299 0.5757 0.029 Uiso 1 1 calc R . .
C47 C 0.70619(16) -0.0114(2) 0.6478(2) 0.0224(10) Uani 1 1 d . . .
C48 C 0.71192(16) -0.0156(2) 0.7169(2) 0.0208(10) Uani 1 1 d . . .
C49 C 0.67981(16) -0.0535(2) 0.7337(2) 0.0206(9) Uani 1 1 d . . .
C50 C 0.64825(16) -0.0935(2) 0.6820(2) 0.0237(10) Uani 1 1 d . . .
H50A H 0.6276 -0.1209 0.6932 0.028 Uiso 1 1 calc R . .
C51 C 0.64519(16) -0.0958(2) 0.6161(2) 0.0242(10) Uani 1 1 d . . .
C52 C 0.67358(16) -0.0517(2) 0.6002(2) 0.0229(10) Uani 1 1 d . . .
H52A H 0.6706 -0.0488 0.5546 0.027 Uiso 1 1 calc R . .
C53 C 0.67227(16) -0.0447(2) 0.7990(2) 0.0209(10) Uani 1 1 d . . .
C54 C 0.70688(17) -0.0414(2) 0.9267(2) 0.0256(11) Uani 1 1 d . . .
H54A H 0.7358 -0.0484 0.9670 0.031 Uiso 1 1 calc R . .
C55 C 0.64786(19) 0.0442(2) 0.8639(3) 0.0313(12) Uani 1 1 d . . .
H55A H 0.6378 0.0928 0.8635 0.038 Uiso 1 1 calc R . .
C56 C 0.62659(19) -0.0777(3) 0.8683(3) 0.0327(12) Uani 1 1 d . . .
H56A H 0.6024 -0.1094 0.8701 0.039 Uiso 1 1 calc R . .
C57 C 0.65605(18) 0.0292(2) 0.7995(2) 0.0271(11) Uani 1 1 d . . .
H57A H 0.6274 0.0367 0.7597 0.033 Uiso 1 1 calc R . .
H57B H 0.6792 0.0613 0.7965 0.033 Uiso 1 1 calc R . .
C58 C 0.63507(17) -0.0918(3) 0.8037(2) 0.0291(11) Uani 1 1 d . . .
H58A H 0.6443 -0.1402 0.8035 0.035 Uiso 1 1 calc R . .
H58B H 0.6065 -0.0845 0.7638 0.035 Uiso 1 1 calc R . .
C59 C 0.61123(18) -0.0044(3) 0.8677(3) 0.0359(13) Uani 1 1 d . . .
H59A H 0.6058 0.0049 0.9092 0.043 Uiso 1 1 calc R . .
H59B H 0.5823 0.0031 0.8284 0.043 Uiso 1 1 calc R . .
C60 C 0.67056(18) -0.0889(3) 0.9305(2) 0.0311(12) Uani 1 1 d . . .
H60A H 0.6651 -0.0794 0.9720 0.037 Uiso 1 1 calc R . .
H60B H 0.6806 -0.1371 0.9321 0.037 Uiso 1 1 calc R . .
C61 C 0.71496(16) -0.0575(2) 0.8621(2) 0.0223(10) Uani 1 1 d . . .
H61A H 0.7401 -0.0285 0.8606 0.027 Uiso 1 1 calc R . .
H61B H 0.7242 -0.1060 0.8630 0.027 Uiso 1 1 calc R . .
C62 C 0.69175(18) 0.0322(3) 0.9242(2) 0.0294(12) Uani 1 1 d . . .
H62A H 0.7157 0.0628 0.9214 0.035 Uiso 1 1 calc R . .
H62B H 0.6872 0.0433 0.9660 0.035 Uiso 1 1 calc R . .
C63 C 0.61125(18) -0.1394(3) 0.5644(2) 0.0334(12) Uani 1 1 d . . .
H63A H 0.6247 -0.1581 0.5341 0.050 Uiso 1 1 calc R . .
H63B H 0.5845 -0.1118 0.5384 0.050 Uiso 1 1 calc R . .
H63C H 0.6021 -0.1771 0.5867 0.050 Uiso 1 1 calc R . .
C64 C 0.80224(16) 0.2245(2) 0.8516(3) 0.0273(11) Uani 1 1 d . . .
H64A H 0.8323 0.2355 0.8503 0.033 Uiso 1 1 calc R . .
H64B H 0.8066 0.2122 0.8983 0.033 Uiso 1 1 calc R . .
C65 C 0.77009(19) 0.2839(3) 0.8267(3) 0.0449(15) Uani 1 1 d . . .
H65A H 0.7784 0.3126 0.7953 0.054 Uiso 1 1 calc R . .
H65B H 0.7706 0.3127 0.8649 0.054 Uiso 1 1 calc R . .
C66 C 0.72348(18) 0.2519(3) 0.7908(3) 0.0384(13) Uani 1 1 d . . .
H66A H 0.7029 0.2635 0.8140 0.046 Uiso 1 1 calc R . .
H66B H 0.7095 0.2677 0.7434 0.046 Uiso 1 1 calc R . .
C67 C 0.73290(16) 0.1755(2) 0.7942(2) 0.0275(11) Uani 1 1 d . . .
H67A H 0.7269 0.1543 0.8318 0.033 Uiso 1 1 calc R . .
H67B H 0.7135 0.1529 0.7515 0.033 Uiso 1 1 calc R . .
C101 C 0.4738(2) 0.1278(4) 0.6474(4) 0.068(2) Uani 1 1 d . . .
H10C H 0.4644 0.1147 0.6841 0.102 Uiso 1 1 calc R . .
H10D H 0.4468 0.1317 0.6052 0.102 Uiso 1 1 calc R . .
H10E H 0.4895 0.1721 0.6579 0.102 Uiso 1 1 calc R . .
C102 C 0.5053(2) 0.0742(3) 0.6395(4) 0.0536(17) Uani 1 1 d . . .
H10F H 0.4889 0.0299 0.6285 0.064 Uiso 1 1 calc R . .
H10G H 0.5315 0.0687 0.6832 0.064 Uiso 1 1 calc R . .
C103 C 0.5234(2) 0.0909(3) 0.5851(3) 0.0473(16) Uani 1 1 d . . .
H10H H 0.4972 0.0934 0.5412 0.057 Uiso 1 1 calc R . .
H10I H 0.5375 0.1370 0.5946 0.057 Uiso 1 1 calc R . .
C104 C 0.5556(2) 0.0444(3) 0.5785(4) 0.0536(18) Uani 1 1 d . . .
H10J H 0.5414 -0.0016 0.5690 0.064 Uiso 1 1 calc R . .
H10K H 0.5817 0.0417 0.6226 0.064 Uiso 1 1 calc R . .
C105 C 0.5742(2) 0.0599(3) 0.5253(3) 0.0582(19) Uani 1 1 d . . .
H10L H 0.5957 0.0240 0.5255 0.087 Uiso 1 1 calc R . .
H10M H 0.5898 0.1043 0.5349 0.087 Uiso 1 1 calc R . .
H10N H 0.5490 0.0615 0.4809 0.087 Uiso 1 1 calc R . .
C201 C 0.3308(4) 0.7749(6) 0.0623(5) 0.122(3) Uani 1 1 d U . .
C202 C 0.2948(7) 0.7241(11) 0.0352(9) 0.098(4) Uani 0.517(15) 1 d PU A 1
C212 C 0.2829(7) 0.7940(10) 0.0249(10) 0.084(5) Uani 0.483(15) 1 d PU A 2
C203 C 0.2500 0.7500 0.0000 0.108(4) Uani 1 2 d SU . .

loop_
_atom_site_aniso_label
_atom_site_aniso_U_11
_atom_site_aniso_U_22
_atom_site_aniso_U_33
_atom_site_aniso_U_23
_atom_site_aniso_U_13
_atom_site_aniso_U_12
U1 0.02105(9) 0.02131(9) 0.01192(8) 0.00030(7) 0.00971(7) -0.00059(8)
Cl1 0.0231(6) 0.0296(6) 0.0139(5) -0.0009(4) 0.0100(4) -0.0020(5)
O1 0.0202(17) 0.0209(16) 0.0162(16) -0.0026(12) 0.0097(14) -0.0037(13)
O2 0.0250(17) 0.0187(16) 0.0144(15) 0.0014(12) 0.0120(14) 0.0024(13)
O3 0.0195(17) 0.0266(17) 0.0136(16) -0.0015(13) 0.0091(14) -0.0034(14)
O4 0.0204(17) 0.0230(16) 0.0193(16) -0.0014(13) 0.0092(14) -0.0006(14)
C1 0.028(3) 0.025(2) 0.011(2) 0.0024(17) 0.011(2) -0.004(2)
C2 0.029(3) 0.023(2) 0.014(2) 0.0025(18) 0.013(2) -0.003(2)
C3 0.026(3) 0.025(2) 0.013(2) 0.0025(18) 0.014(2) 0.005(2)
C4 0.031(3) 0.025(2) 0.006(2) 0.0003(17) 0.012(2) -0.001(2)
C5 0.025(2) 0.027(2) 0.011(2) 0.0029(19) 0.0124(19) 0.002(2)
C6 0.027(3) 0.029(2) 0.010(2) 0.0046(18) 0.013(2) 0.001(2)
C7 0.026(3) 0.027(2) 0.021(2) 0.0023(19) 0.014(2) -0.001(2)
C8 0.030(3) 0.026(2) 0.022(3) -0.0042(19) 0.012(2) -0.003(2)
C9 0.028(3) 0.034(3) 0.023(3) 0.001(2) 0.010(2) -0.002(2)
C10 0.027(3) 0.023(2) 0.018(2) 0.0045(18) 0.015(2) 0.002(2)
C11 0.024(3) 0.023(2) 0.018(2) -0.0013(18) 0.012(2) 0.001(2)
C12 0.022(2) 0.023(2) 0.021(2) -0.0027(18) 0.013(2) 0.000(2)
C13 0.020(2) 0.025(2) 0.022(2) -0.0054(19) 0.012(2) 0.000(2)
C14 0.024(3) 0.027(2) 0.021(2) -0.0016(19) 0.011(2) 0.000(2)
C15 0.023(3) 0.024(2) 0.028(3) 0.003(2) 0.015(2) 0.002(2)
C16 0.027(3) 0.025(2) 0.027(3) 0.001(2) 0.016(2) -0.002(2)
C17 0.025(3) 0.026(2) 0.017(2) -0.0020(19) 0.011(2) -0.001(2)
C18 0.023(3) 0.038(3) 0.018(2) -0.001(2) 0.008(2) -0.007(2)
C19 0.025(3) 0.032(3) 0.016(2) 0.0018(19) 0.010(2) 0.001(2)
C20 0.025(3) 0.026(2) 0.019(2) -0.0034(19) 0.013(2) -0.003(2)
C21 0.024(3) 0.033(3) 0.024(3) 0.000(2) 0.009(2) -0.002(2)
C22 0.026(3) 0.023(2) 0.018(2) 0.0003(19) 0.009(2) 0.000(2)
C23 0.022(3) 0.043(3) 0.018(2) 0.004(2) 0.007(2) 0.000(2)
C24 0.025(2) 0.024(2) 0.016(2) -0.0001(19) 0.0091(19) -0.005(2)
C25 0.023(3) 0.031(3) 0.020(2) -0.0037(19) 0.012(2) 0.001(2)
C26 0.036(3) 0.032(3) 0.018(2) -0.004(2) 0.012(2) -0.007(2)
C27 0.035(3) 0.033(3) 0.039(3) 0.004(2) 0.017(3) -0.009(2)
C28 0.028(3) 0.022(2) 0.019(2) 0.0018(19) 0.014(2) -0.001(2)
C29 0.021(2) 0.022(2) 0.016(2) 0.0028(18) 0.011(2) -0.0033(19)
C30 0.023(2) 0.020(2) 0.014(2) -0.0005(17) 0.008(2) 0.0018(19)
C31 0.026(3) 0.022(2) 0.012(2) 0.0003(17) 0.010(2) -0.002(2)
C32 0.025(3) 0.020(2) 0.018(2) 0.0015(18) 0.008(2) 0.000(2)
C33 0.021(2) 0.023(2) 0.019(2) -0.0040(18) 0.007(2) -0.003(2)
C34 0.024(3) 0.025(2) 0.014(2) -0.0030(18) 0.009(2) 0.002(2)
C35 0.026(3) 0.021(2) 0.014(2) -0.0020(18) 0.012(2) -0.002(2)
C36 0.031(3) 0.024(2) 0.014(2) 0.0044(18) 0.010(2) 0.001(2)
C37 0.026(3) 0.032(3) 0.024(3) 0.007(2) 0.017(2) 0.005(2)
C38 0.035(3) 0.025(2) 0.012(2) -0.0029(18) 0.013(2) -0.007(2)
C39 0.024(3) 0.021(2) 0.018(2) 0.0028(18) 0.009(2) 0.003(2)
C40 0.027(3) 0.022(2) 0.017(2) -0.0007(18) 0.014(2) -0.001(2)
C41 0.029(3) 0.028(3) 0.019(2) 0.0050(19) 0.013(2) -0.002(2)
C42 0.034(3) 0.028(3) 0.019(2) 0.0074(19) 0.019(2) 0.007(2)
C43 0.022(2) 0.030(2) 0.014(2) 0.0032(19) 0.009(2) 0.005(2)
C44 0.027(3) 0.032(3) 0.013(2) -0.0002(19) 0.009(2) -0.002(2)
C45 0.042(3) 0.028(3) 0.025(3) -0.002(2) 0.018(3) 0.006(2)
C46 0.028(3) 0.034(3) 0.012(2) 0.0011(19) 0.009(2) -0.003(2)
C47 0.023(3) 0.028(3) 0.018(2) 0.0022(19) 0.009(2) 0.001(2)
C48 0.021(2) 0.027(2) 0.017(2) -0.0032(18) 0.010(2) 0.000(2)
C49 0.023(2) 0.021(2) 0.021(2) -0.001(2) 0.012(2) -0.003(2)
C50 0.025(3) 0.025(2) 0.026(3) -0.0003(19) 0.015(2) -0.002(2)
C51 0.023(3) 0.029(3) 0.020(2) -0.0026(19) 0.007(2) 0.002(2)
C52 0.024(2) 0.029(2) 0.016(2) 0.000(2) 0.007(2) 0.001(2)
C53 0.025(2) 0.028(2) 0.012(2) -0.0009(18) 0.0089(19) -0.007(2)
C54 0.027(3) 0.038(3) 0.014(2) 0.0028(19) 0.010(2) -0.005(2)
C55 0.042(3) 0.031(3) 0.031(3) 0.003(2) 0.025(3) 0.010(2)
C56 0.032(3) 0.049(3) 0.025(3) 0.002(2) 0.019(2) -0.009(3)
C57 0.032(3) 0.031(3) 0.023(3) 0.005(2) 0.015(2) 0.003(2)
C58 0.027(3) 0.037(3) 0.025(3) -0.001(2) 0.012(2) -0.009(2)
C59 0.030(3) 0.055(4) 0.029(3) 0.009(3) 0.019(3) 0.006(3)
C60 0.038(3) 0.038(3) 0.024(3) 0.006(2) 0.019(3) -0.003(3)
C61 0.021(2) 0.031(2) 0.016(2) 0.003(2) 0.0076(19) 0.002(2)
C62 0.038(3) 0.037(3) 0.021(3) -0.003(2) 0.020(2) -0.006(2)
C63 0.039(3) 0.038(3) 0.024(3) -0.006(2) 0.012(2) -0.007(3)
C64 0.023(3) 0.029(3) 0.029(3) -0.005(2) 0.009(2) 0.000(2)
C65 0.030(3) 0.035(3) 0.061(4) 0.001(3) 0.009(3) 0.008(3)
C66 0.027(3) 0.036(3) 0.051(4) -0.003(3) 0.014(3) 0.004(2)
C67 0.024(3) 0.036(3) 0.023(3) -0.004(2) 0.010(2) -0.002(2)
C101 0.055(5) 0.067(5) 0.084(6) -0.019(4) 0.029(4) 0.003(4)
C102 0.050(4) 0.050(4) 0.068(5) -0.012(3) 0.031(4) -0.011(3)
C103 0.046(4) 0.056(4) 0.035(3) -0.007(3) 0.010(3) 0.012(3)
C104 0.057(4) 0.036(3) 0.076(5) -0.014(3) 0.035(4) -0.007(3)
C105 0.064(5) 0.073(5) 0.042(4) 0.012(3) 0.024(4) 0.021(4)
C201 0.126(8) 0.141(8) 0.095(7) -0.012(6) 0.040(6) 0.037(7)
C202 0.108(9) 0.126(9) 0.076(8) -0.022(7) 0.051(7) 0.029(7)
C212 0.085(10) 0.100(11) 0.075(9) -0.026(8) 0.040(8) -0.004(8)
C203 0.104(9) 0.150(10) 0.087(8) -0.029(7) 0.057(7) 0.022(8)

loop_
_atom_type_symbol
_atom_type_description
_atom_type_scat_dispersion_real
_atom_type_scat_dispersion_imag
_atom_type_scat_source
C C 0.0033 0.0016 'International Tables Vol C Tables 4.2.6.8 and 6.1.1.4'
H H 0.0000 0.0000 'International Tables Vol C Tables 4.2.6.8 and 6.1.1.4'
O O 0.0106 0.0060 'International Tables Vol C Tables 4.2.6.8 and 6.1.1.4'
Cl Cl 0.1484 0.1585 'International Tables Vol C Tables 4.2.6.8 and 6.1.1.4'
U U -9.6767 9.6646 'International Tables Vol C Tables 4.2.6.8 and 6.1.1.4'

loop_
_geom_angle_atom_site_label_1
_geom_angle_atom_site_label_2
_geom_angle_atom_site_label_3
_geom_angle
_geom_angle_site_symmetry_3
O1 U1 O2 100.33(11) .
O1 U1 O3 159.28(11) .
O2 U1 O3 100.16(11) .
O1 U1 O4 76.80(10) .
O2 U1 O4 170.09(10) .
O3 U1 O4 82.48(10) .
O1 U1 Cl1 86.86(8) .
O2 U1 Cl1 93.47(8) .
O3 U1 Cl1 88.82(8) .
O4 U1 Cl1 76.97(7) .
O1 U1 C1 65.22(12) .
O2 U1 C1 111.71(12) .
O3 U1 C1 109.47(12) .
O4 U1 C1 75.95(11) .
Cl1 U1 C1 144.71(9) .
O1 U1 C3 89.15(12) .
O2 U1 C3 66.84(11) .
O3 U1 C3 101.76(12) .
O4 U1 C3 122.20(11) .
Cl1 U1 C3 158.85(9) .
C1 U1 C3 47.93(12) .
O1 U1 C5 113.59(11) .
O2 U1 C5 102.29(11) .
O3 U1 C5 64.62(11) .
O4 U1 C5 87.49(11) .
Cl1 U1 C5 150.94(9) .
C1 U1 C5 48.38(12) .
C3 U1 C5 47.66(12) .
O1 U1 C6 89.67(12) .
O2 U1 C6 121.48(11) .
O3 U1 C6 82.29(12) .
O4 U1 C6 68.24(11) .
Cl1 U1 C6 144.89(9) .
C1 U1 C6 27.37(12) .
C3 U1 C6 55.73(12) .
C5 U1 C6 27.32(12) .
O1 U1 C4 113.17(11) .
O2 U1 C4 76.22(11) .
O3 U1 C4 74.94(11) .
O4 U1 C4 113.67(11) .
Cl1 U1 C4 158.62(9) .
C1 U1 C4 56.06(12) .
C3 U1 C4 27.17(12) .
C5 U1 C4 26.65(12) .
C6 U1 C4 47.65(12) .
O1 U1 C2 65.83(11) .
O2 U1 C2 84.92(11) .
O3 U1 C2 119.27(12) .
O4 U1 C2 102.22(11) .
Cl1 U1 C2 151.75(9) .
C1 U1 C2 26.96(12) .
C3 U1 C2 26.66(12) .
C5 U1 C2 55.33(12) .
C6 U1 C2 47.45(13) .
C4 U1 C2 47.34(12) .
C12 O1 U1 159.6(3) .
C30 O2 U1 155.9(3) .
C48 O3 U1 156.4(3) .
C67 O4 C64 104.3(3) .
C67 O4 U1 122.1(3) .
C64 O4 U1 121.9(3) .
C2 C1 C6 119.7(4) .
C2 C1 C10 121.3(4) .
C6 C1 C10 119.0(4) .
C2 C1 U1 80.2(2) .
C6 C1 U1 77.6(2) .
C10 C1 U1 112.2(3) .
C3 C2 C1 119.4(4) .
C3 C2 C7 119.1(4) .
C1 C2 C7 121.3(4) .
C3 C2 U1 74.2(2) .
C1 C2 U1 72.9(2) .
C7 C2 U1 127.8(3) .
C2 C3 C4 120.5(4) .
C2 C3 C28 119.2(4) .
C4 C3 C28 120.3(4) .
C2 C3 U1 79.2(2) .
C4 C3 U1 77.1(2) .
C28 C3 U1 116.1(3) .
C5 C4 C3 119.9(4) .
C5 C4 C8 120.6(4) .
C3 C4 C8 119.4(4) .
C5 C4 U1 75.9(2) .
C3 C4 U1 75.7(2) .
C8 C4 U1 122.9(3) .
C4 C5 C6 120.2(4) .
C4 C5 C46 120.5(4) .
C6 C5 C46 119.2(4) .
C4 C5 U1 77.4(2) .
C6 C5 U1 76.4(2) .
C46 C5 U1 118.9(3) .
C1 C6 C5 119.6(4) .
C1 C6 C9 120.7(4) .
C5 C6 C9 119.4(4) .
C1 C6 U1 75.1(2) .
C5 C6 U1 76.3(2) .
C9 C6 U1 124.8(3) .
C2 C7 H7A 109.5 .
C2 C7 H7B 109.5 .
H7A C7 H7B 109.5 .
C2 C7 H7C 109.5 .
H7A C7 H7C 109.5 .
H7B C7 H7C 109.5 .
C4 C8 H8A 109.5 .
C4 C8 H8B 109.5 .
H8A C8 H8B 109.5 .
C4 C8 H8C 109.5 .
H8A C8 H8C 109.5 .
H8B C8 H8C 109.5 .
C6 C9 H9A 109.5 .
C6 C9 H9B 109.5 .
H9A C9 H9B 109.5 .
C6 C9 H9C 109.5 .
H9A C9 H9C 109.5 .
H9B C9 H9C 109.5 .
C11 C10 C1 118.3(4) .
C11 C10 H10A 107.7 .
C1 C10 H10A 107.7 .
C11 C10 H10B 107.7 .
C1 C10 H10B 107.7 .
H10A C10 H10B 107.1 .
C12 C11 C16 120.0(4) .
C12 C11 C10 123.1(4) .
C16 C11 C10 116.8(4) .
O1 C12 C11 118.6(4) .
O1 C12 C13 121.9(4) .
C11 C12 C13 119.6(4) .
C14 C13 C12 117.2(4) .
C14 C13 C17 119.1(4) .
C12 C13 C17 123.7(4) .
C15 C14 C13 124.2(5) .
C15 C14 H14A 117.9 .
C13 C14 H14A 117.9 .
C14 C15 C16 117.0(4) .
C14 C15 C27 121.8(5) .
C16 C15 C27 121.2(4) .
C15 C16 C11 121.9(4) .
C15 C16 H16A 119.1 .
C11 C16 H16A 119.1 .
C21 C17 C13 112.0(4) .
C21 C17 C25 107.7(4) .
C13 C17 C25 111.3(4) .
C21 C17 C22 107.0(4) .
C13 C17 C22 109.6(4) .
C25 C17 C22 109.1(4) .
C23 C18 C21 110.4(4) .
C23 C18 C26 109.9(4) .
C21 C18 C26 109.6(4) .
C23 C18 H18A 109.0 .
C21 C18 H18A 109.0 .
C26 C18 H18A 109.0 .
C25 C19 C23 109.5(4) .
C25 C19 C24 109.4(4) .
C23 C19 C24 109.2(4) .
C25 C19 H19A 109.6 .
C23 C19 H19A 109.6 .
C24 C19 H19A 109.6 .
C24 C20 C26 109.7(4) .
C24 C20 C22 109.0(4) .
C26 C20 C22 110.0(4) .
C24 C20 H20A 109.4 .
C26 C20 H20A 109.4 .
C22 C20 H20A 109.4 .
C17 C21 C18 111.1(4) .
C17 C21 H21A 109.4 .
C18 C21 H21A 109.4 .
C17 C21 H21B 109.4 .
C18 C21 H21B 109.4 .
H21A C21 H21B 108.0 .
C20 C22 C17 110.7(4) .
C20 C22 H22A 109.5 .
C17 C22 H22A 109.5 .
C20 C22 H22B 109.5 .
C17 C22 H22B 109.5 .
H22A C22 H22B 108.1 .
C18 C23 C19 108.6(4) .
C18 C23 H23A 110.0 .
C19 C23 H23A 110.0 .
C18 C23 H23B 110.0 .
C19 C23 H23B 110.0 .
H23A C23 H23B 108.3 .
C20 C24 C19 110.0(4) .
C20 C24 H24A 109.7 .
C19 C24 H24A 109.7 .
C20 C24 H24B 109.7 .
C19 C24 H24B 109.7 .
H24A C24 H24B 108.2 .
C19 C25 C17 110.9(4) .
C19 C25 H25A 109.5 .
C17 C25 H25A 109.5 .
C19 C25 H25B 109.5 .
C17 C25 H25B 109.5 .
H25A C25 H25B 108.0 .
C20 C26 C18 108.5(4) .
C20 C26 H26A 110.0 .
C18 C26 H26A 110.0 .
C20 C26 H26B 110.0 .
C18 C26 H26B 110.0 .
H26A C26 H26B 108.4 .
C15 C27 H27A 109.5 .
C15 C27 H27B 109.5 .
H27A C27 H27B 109.5 .
C15 C27 H27C 109.5 .
H27A C27 H27C 109.5 .
H27B C27 H27C 109.5 .
C3 C28 C29 121.5(4) .
C3 C28 H28A 107.0 .
C29 C28 H28A 107.0 .
C3 C28 H28B 107.0 .
C29 C28 H28B 107.0 .
H28A C28 H28B 106.7 .
C34 C29 C30 120.6(4) .
C34 C29 C28 116.3(4) .
C30 C29 C28 122.6(4) .
O2 C30 C29 118.6(4) .
O2 C30 C31 122.5(4) .
C29 C30 C31 119.0(4) .
C32 C31 C30 117.1(4) .
C32 C31 C35 118.2(4) .
C30 C31 C35 124.8(4) .
C31 C32 C33 124.4(4) .
C31 C32 H32A 117.8 .
C33 C32 H32A 117.8 .
C34 C33 C32 116.8(4) .
C34 C33 C45 121.3(4) .
C32 C33 C45 121.8(4) .
C33 C34 C29 121.6(4) .
C33 C34 H34A 119.2 .
C29 C34 H34A 119.2 .
C39 C35 C40 107.8(4) .
C39 C35 C31 111.3(3) .
C40 C35 C31 111.3(3) .
C39 C35 C43 106.8(4) .
C40 C35 C43 108.9(4) .
C31 C35 C43 110.5(4) .
C44 C36 C41 110.2(4) .
C44 C36 C39 109.1(4) .
C41 C36 C39 109.1(4) .
C44 C36 H36A 109.5 .
C41 C36 H36A 109.5 .
C39 C36 H36A 109.5 .
C42 C37 C41 109.1(4) .
C42 C37 C43 109.7(4) .
C41 C37 C43 109.9(4) .
C42 C37 H37A 109.3 .
C41 C37 H37A 109.3 .
C43 C37 H37A 109.3 .
C44 C38 C42 109.8(4) .
C44 C38 C40 109.9(4) .
C42 C38 C40 109.3(4) .
C44 C38 H38A 109.3 .
C42 C38 H38A 109.3 .
C40 C38 H38A 109.3 .
C36 C39 C35 112.1(4) .
C36 C39 H39A 109.2 .
C35 C39 H39A 109.2 .
C36 C39 H39B 109.2 .
C35 C39 H39B 109.2 .
H39A C39 H39B 107.9 .
C38 C40 C35 110.6(4) .
C38 C40 H40A 109.5 .
C35 C40 H40A 109.5 .
C38 C40 H40B 109.5 .
C35 C40 H40B 109.5 .
H40A C40 H40B 108.1 .
C36 C41 C37 108.7(4) .
C36 C41 H41A 109.9 .
C37 C41 H41A 109.9 .
C36 C41 H41B 109.9 .
C37 C41 H41B 109.9 .
H41A C41 H41B 108.3 .
C37 C42 C38 109.7(4) .
C37 C42 H42A 109.7 .
C38 C42 H42A 109.7 .
C37 C42 H42B 109.7 .
C38 C42 H42B 109.7 .
H42A C42 H42B 108.2 .
C35 C43 C37 110.2(4) .
C35 C43 H43A 109.6 .
C37 C43 H43A 109.6 .
C35 C43 H43B 109.6 .
C37 C43 H43B 109.6 .
H43A C43 H43B 108.1 .
C38 C44 C36 109.2(4) .
C38 C44 H44A 109.8 .
C36 C44 H44A 109.8 .
C38 C44 H44B 109.8 .
C36 C44 H44B 109.8 .
H44A C44 H44B 108.3 .
C33 C45 H45A 109.5 .
C33 C45 H45B 109.5 .
H45A C45 H45B 109.5 .
C33 C45 H45C 109.5 .
H45A C45 H45C 109.5 .
H45B C45 H45C 109.5 .
C47 C46 C5 118.9(4) .
C47 C46 H46A 107.6 .
C5 C46 H46A 107.6 .
C47 C46 H46B 107.6 .
C5 C46 H46B 107.6 .
H46A C46 H46B 107.0 .
C52 C47 C48 119.6(4) .
C52 C47 C46 117.6(4) .
C48 C47 C46 122.3(4) .
O3 C48 C49 123.5(4) .
O3 C48 C47 117.7(4) .
C49 C48 C47 118.8(4) .
C50 C49 C48 116.8(4) .
C50 C49 C53 118.0(4) .
C48 C49 C53 124.3(4) .
C51 C50 C49 124.9(4) .
C51 C50 H50A 117.6 .
C49 C50 H50A 117.6 .
C50 C51 C52 116.1(4) .
C50 C51 C63 121.9(4) .
C52 C51 C63 121.9(4) .
C51 C52 C47 123.0(4) .
C51 C52 H52A 118.5 .
C47 C52 H52A 118.5 .
C49 C53 C61 113.4(4) .
C49 C53 C57 106.7(4) .
C61 C53 C57 109.5(4) .
C49 C53 C58 113.3(4) .
C61 C53 C58 106.7(4) .
C57 C53 C58 106.9(4) .
C62 C54 C60 110.2(4) .
C62 C54 C61 109.0(4) .
C60 C54 C61 108.9(4) .
C62 C54 H54A 109.6 .
C60 C54 H54A 109.6 .
C61 C54 H54A 109.6 .
C62 C55 C59 109.1(4) .
C62 C55 C57 108.7(4) .
C59 C55 C57 109.3(4) .
C62 C55 H55A 109.9 .
C59 C55 H55A 109.9 .
C57 C55 H55A 109.9 .
C59 C56 C60 109.0(4) .
C59 C56 C58 109.4(4) .
C60 C56 C58 110.0(4) .
C59 C56 H56A 109.5 .
C60 C56 H56A 109.5 .
C58 C56 H56A 109.5 .
C53 C57 C55 111.3(4) .
C53 C57 H57A 109.4 .
C55 C57 H57A 109.4 .
C53 C57 H57B 109.4 .
C55 C57 H57B 109.4 .
H57A C57 H57B 108.0 .
C53 C58 C56 111.4(4) .
C53 C58 H58A 109.4 .
C56 C58 H58A 109.4 .
C53 C58 H58B 109.4 .
C56 C58 H58B 109.4 .
H58A C58 H58B 108.0 .
C56 C59 C55 109.6(4) .
C56 C59 H59A 109.7 .
C55 C59 H59A 109.7 .
C56 C59 H59B 109.7 .
C55 C59 H59B 109.7 .
H59A C59 H59B 108.2 .
C54 C60 C56 109.0(4) .
C54 C60 H60A 109.9 .
C56 C60 H60A 109.9 .
C54 C60 H60B 109.9 .
C56 C60 H60B 109.9 .
H60A C60 H60B 108.3 .
C53 C61 C54 111.5(4) .
C53 C61 H61A 109.3 .
C54 C61 H61A 109.3 .
C53 C61 H61B 109.3 .
C54 C61 H61B 109.3 .
H61A C61 H61B 108.0 .
C54 C62 C55 110.8(4) .
C54 C62 H62A 109.5 .
C55 C62 H62A 109.5 .
C54 C62 H62B 109.5 .
C55 C62 H62B 109.5 .
H62A C62 H62B 108.1 .
C51 C63 H63A 109.5 .
C51 C63 H63B 109.5 .
H63A C63 H63B 109.5 .
C51 C63 H63C 109.5 .
H63A C63 H63C 109.5 .
H63B C63 H63C 109.5 .
O4 C64 C65 104.3(4) .
O4 C64 H64A 110.9 .
C65 C64 H64A 110.9 .
O4 C64 H64B 110.9 .
C65 C64 H64B 110.9 .
H64A C64 H64B 108.9 .
C64 C65 C66 105.2(4) .
C64 C65 H65A 110.7 .
C66 C65 H65A 110.7 .
C64 C65 H65B 110.7 .
C66 C65 H65B 110.7 .
H65A C65 H65B 108.8 .
C67 C66 C65 104.1(4) .
C67 C66 H66A 110.9 .
C65 C66 H66A 110.9 .
C67 C66 H66B 110.9 .
C65 C66 H66B 110.9 .
H66A C66 H66B 109.0 .
O4 C67 C66 105.5(4) .
O4 C67 H67A 110.6 .
C66 C67 H67A 110.6 .
O4 C67 H67B 110.6 .
C66 C67 H67B 110.6 .
H67A C67 H67B 108.8 .
C102 C101 H10C 109.5 .
C102 C101 H10D 109.5 .
H10C C101 H10D 109.5 .
C102 C101 H10E 109.5 .
H10C C101 H10E 109.5 .
H10D C101 H10E 109.5 .
C101 C102 C103 113.8(6) .
C101 C102 H10F 108.8 .
C103 C102 H10F 108.8 .
C101 C102 H10G 108.8 .
C103 C102 H10G 108.8 .
H10F C102 H10G 107.7 .
C104 C103 C102 116.4(6) .
C104 C103 H10H 108.2 .
C102 C103 H10H 108.2 .
C104 C103 H10I 108.2 .
C102 C103 H10I 108.2 .
H10H C103 H10I 107.3 .
C103 C104 C105 117.4(6) .
C103 C104 H10J 108.0 .
C105 C104 H10J 108.0 .
C103 C104 H10K 108.0 .
C105 C104 H10K 108.0 .
H10J C104 H10K 107.2 .
C104 C105 H10L 109.5 .
C104 C105 H10M 109.5 .
H10L C105 H10M 109.5 .
C104 C105 H10N 109.5 .
H10L C105 H10N 109.5 .
H10M C105 H10N 109.5 .
C202 C201 C212 57.6(11) .
C203 C202 C201 116.3(15) .
C202 C203 C202 179.998(6) 7_565

loop_
_geom_bond_atom_site_label_1
_geom_bond_atom_site_label_2
_geom_bond_distance
_geom_bond_site_symmetry_2
U1 O1 2.159(3) .
U1 O2 2.179(3) .
U1 O3 2.190(3) .
U1 O4 2.541(3) .
U1 Cl1 2.6169(10) .
U1 C1 2.967(4) .
U1 C3 2.996(4) .
U1 C5 2.997(4) .
U1 C6 2.998(4) .
U1 C4 3.015(4) .
U1 C2 3.059(4) .
O1 C12 1.368(5) .
O2 C30 1.368(5) .
O3 C48 1.358(5) .
O4 C67 1.436(5) .
O4 C64 1.451(5) .
C1 C2 1.407(6) .
C1 C6 1.411(6) .
C1 C10 1.514(6) .
C2 C3 1.397(6) .
C2 C7 1.512(6) .
C3 C4 1.412(6) .
C3 C28 1.500(6) .
C4 C5 1.386(6) .
C4 C8 1.512(6) .
C5 C6 1.416(6) .
C5 C46 1.514(6) .
C6 C9 1.501(6) .
C7 H7A 0.9800 .
C7 H7B 0.9800 .
C7 H7C 0.9800 .
C8 H8A 0.9800 .
C8 H8B 0.9800 .
C8 H8C 0.9800 .
C9 H9A 0.9800 .
C9 H9B 0.9800 .
C9 H9C 0.9800 .
C10 C11 1.505(6) .
C10 H10A 0.9900 .
C10 H10B 0.9900 .
C11 C12 1.392(6) .
C11 C16 1.396(6) .
C12 C13 1.409(6) .
C13 C14 1.399(6) .
C13 C17 1.540(6) .
C14 C15 1.375(6) .
C14 H14A 0.9500 .
C15 C16 1.375(7) .
C15 C27 1.499(6) .
C16 H16A 0.9500 .
C17 C21 1.531(6) .
C17 C25 1.540(6) .
C17 C22 1.542(6) .
C18 C23 1.517(7) .
C18 C21 1.532(6) .
C18 C26 1.532(7) .
C18 H18A 1.0000 .
C19 C25 1.528(6) .
C19 C23 1.533(7) .
C19 C24 1.534(6) .
C19 H19A 1.0000 .
C20 C24 1.518(6) .
C20 C26 1.520(6) .
C20 C22 1.540(6) .
C20 H20A 1.0000 .
C21 H21A 0.9900 .
C21 H21B 0.9900 .
C22 H22A 0.9900 .
C22 H22B 0.9900 .
C23 H23A 0.9900 .
C23 H23B 0.9900 .
C24 H24A 0.9900 .
C24 H24B 0.9900 .
C25 H25A 0.9900 .
C25 H25B 0.9900 .
C26 H26A 0.9900 .
C26 H26B 0.9900 .
C27 H27A 0.9800 .
C27 H27B 0.9800 .
C27 H27C 0.9800 .
C28 C29 1.508(6) .
C28 H28A 0.9900 .
C28 H28B 0.9900 .
C29 C34 1.387(6) .
C29 C30 1.407(6) .
C30 C31 1.420(6) .
C31 C32 1.391(6) .
C31 C35 1.540(5) .
C32 C33 1.397(6) .
C32 H32A 0.9500 .
C33 C34 1.378(6) .
C33 C45 1.494(6) .
C34 H34A 0.9500 .
C35 C39 1.533(6) .
C35 C40 1.534(6) .
C35 C43 1.541(6) .
C36 C44 1.520(6) .
C36 C41 1.523(6) .
C36 C39 1.525(6) .
C36 H36A 1.0000 .
C37 C42 1.520(7) .
C37 C41 1.526(6) .
C37 C43 1.543(6) .
C37 H37A 1.0000 .
C38 C44 1.511(6) .
C38 C42 1.523(7) .
C38 C40 1.533(6) .
C38 H38A 1.0000 .
C39 H39A 0.9900 .
C39 H39B 0.9900 .
C40 H40A 0.9900 .
C40 H40B 0.9900 .
C41 H41A 0.9900 .
C41 H41B 0.9900 .
C42 H42A 0.9900 .
C42 H42B 0.9900 .
C43 H43A 0.9900 .
C43 H43B 0.9900 .
C44 H44A 0.9900 .
C44 H44B 0.9900 .
C45 H45A 0.9800 .
C45 H45B 0.9800 .
C45 H45C 0.9800 .
C46 C47 1.503(6) .
C46 H46A 0.9900 .
C46 H46B 0.9900 .
C47 C52 1.384(6) .
C47 C48 1.427(6) .
C48 C49 1.418(6) .
C49 C50 1.410(6) .
C49 C53 1.523(6) .
C50 C51 1.383(6) .
C50 H50A 0.9500 .
C51 C52 1.384(6) .
C51 C63 1.481(6) .
C52 H52A 0.9500 .
C53 C61 1.523(6) .
C53 C57 1.533(6) .
C53 C58 1.533(6) .
C54 C62 1.507(7) .
C54 C60 1.510(7) .
C54 C61 1.540(6) .
C54 H54A 1.0000 .
C55 C62 1.511(7) .
C55 C59 1.531(7) .
C55 C57 1.533(6) .
C55 H55A 1.0000 .
C56 C59 1.510(8) .
C56 C60 1.532(7) .
C56 C58 1.538(7) .
C56 H56A 1.0000 .
C57 H57A 0.9900 .
C57 H57B 0.9900 .
C58 H58A 0.9900 .
C58 H58B 0.9900 .
C59 H59A 0.9900 .
C59 H59B 0.9900 .
C60 H60A 0.9900 .
C60 H60B 0.9900 .
C61 H61A 0.9900 .
C61 H61B 0.9900 .
C62 H62A 0.9900 .
C62 H62B 0.9900 .
C63 H63A 0.9800 .
C63 H63B 0.9800 .
C63 H63C 0.9800 .
C64 C65 1.501(7) .
C64 H64A 0.9900 .
C64 H64B 0.9900 .
C65 C66 1.517(7) .
C65 H65A 0.9900 .
C65 H65B 0.9900 .
C66 C67 1.516(7) .
C66 H66A 0.9900 .
C66 H66B 0.9900 .
C67 H67A 0.9900 .
C67 H67B 0.9900 .
C101 C102 1.504(9) .
C101 H10C 0.9800 .
C101 H10D 0.9800 .
C101 H10E 0.9800 .
C102 C103 1.526(9) .
C102 H10F 0.9900 .
C102 H10G 0.9900 .
C103 C104 1.418(8) .
C103 H10H 0.9900 .
C103 H10I 0.9900 .
C104 C105 1.507(9) .
C104 H10J 0.9900 .
C104 H10K 0.9900 .
C105 H10L 0.9800 .
C105 H10M 0.9800 .
C105 H10N 0.9800 .
C201 C202 1.46(2) .
C201 C212 1.47(2) .
C202 C203 1.42(2) .
C203 C202 1.42(2) 7_565

loop_
_geom_torsion_atom_site_label_1
_geom_torsion_atom_site_label_2
_geom_torsion_atom_site_label_3
_geom_torsion_atom_site_label_4
_geom_torsion
O2 U1 O1 C12 116.8(8)
O3 U1 O1 C12 -72.0(8)
O4 U1 O1 C12 -72.9(8)
Cl1 U1 O1 C12 -150.3(8)
C1 U1 O1 C12 7.5(7)
C3 U1 O1 C12 50.5(8)
C5 U1 O1 C12 8.4(8)
C6 U1 O1 C12 -5.2(8)
C4 U1 O1 C12 37.5(8)
C2 U1 O1 C12 37.2(7)
O1 U1 O2 C30 -116.0(7)
O3 U1 O2 C30 67.2(7)
Cl1 U1 O2 C30 156.6(7)
C1 U1 O2 C30 -48.7(7)
C3 U1 O2 C30 -31.4(7)
C5 U1 O2 C30 1.2(7)
C6 U1 O2 C30 -20.0(7)
C4 U1 O2 C30 -4.4(7)
C2 U1 O2 C30 -51.7(7)
O1 U1 O3 C48 131.9(7)
O2 U1 O3 C48 -56.8(7)
O4 U1 O3 C48 132.9(7)
Cl1 U1 O3 C48 -150.1(7)
C1 U1 O3 C48 60.7(7)
C3 U1 O3 C48 11.4(7)
C5 U1 O3 C48 42.1(7)
C6 U1 O3 C48 63.9(7)
C4 U1 O3 C48 15.8(7)
C2 U1 O3 C48 33.0(7)
O1 U1 O4 C67 -162.5(3)
O3 U1 O4 C67 17.9(3)
Cl1 U1 O4 C67 -72.7(3)
C1 U1 O4 C67 130.2(3)
C3 U1 O4 C67 117.1(3)
C5 U1 O4 C67 82.6(3)
C6 U1 O4 C67 102.5(3)
C4 U1 O4 C67 87.8(3)
C2 U1 O4 C67 136.3(3)
O1 U1 O4 C64 -25.3(3)
O3 U1 O4 C64 155.0(3)
Cl1 U1 O4 C64 64.5(3)
C1 U1 O4 C64 -92.7(3)
C3 U1 O4 C64 -105.8(3)
C5 U1 O4 C64 -140.3(3)
C6 U1 O4 C64 -120.3(3)
C4 U1 O4 C64 -135.1(3)
C2 U1 O4 C64 -86.6(3)
O1 U1 C1 C2 85.0(3)
O2 U1 C1 C2 -6.7(3)
O3 U1 C1 C2 -116.7(3)
O4 U1 C1 C2 166.7(3)
Cl1 U1 C1 C2 125.8(2)
C3 U1 C1 C2 -28.3(2)
C5 U1 C1 C2 -93.9(3)
C6 U1 C1 C2 -123.6(4)
C4 U1 C1 C2 -61.4(3)
O1 U1 C1 C6 -151.4(3)
O2 U1 C1 C6 117.0(3)
O3 U1 C1 C6 7.0(3)
O4 U1 C1 C6 -69.6(3)
Cl1 U1 C1 C6 -110.5(3)
C3 U1 C1 C6 95.4(3)
C5 U1 C1 C6 29.7(2)
C4 U1 C1 C6 62.2(3)
C2 U1 C1 C6 123.6(4)
O1 U1 C1 C10 -34.9(3)
O2 U1 C1 C10 -126.5(3)
O3 U1 C1 C10 123.5(3)
O4 U1 C1 C10 46.9(3)
Cl1 U1 C1 C10 6.0(4)
C3 U1 C1 C10 -148.1(4)
C5 U1 C1 C10 146.2(4)
C6 U1 C1 C10 116.5(4)
C4 U1 C1 C10 178.7(4)
C2 U1 C1 C10 -119.9(4)
C6 C1 C2 C3 -9.6(6)
C10 C1 C2 C3 170.0(4)
U1 C1 C2 C3 59.9(4)
C6 C1 C2 C7 166.3(4)
C10 C1 C2 C7 -14.1(6)
U1 C1 C2 C7 -124.3(4)
C6 C1 C2 U1 -69.5(3)
C10 C1 C2 U1 110.1(4)
O1 U1 C2 C3 149.1(3)
O2 U1 C2 C3 45.3(3)
O3 U1 C2 C3 -53.5(3)
O4 U1 C2 C3 -141.6(3)
Cl1 U1 C2 C3 133.2(2)
C1 U1 C2 C3 -128.5(4)
C5 U1 C2 C3 -63.4(3)
C6 U1 C2 C3 -97.2(3)
C4 U1 C2 C3 -30.6(3)
O1 U1 C2 C1 -82.5(3)
O2 U1 C2 C1 173.8(3)
O3 U1 C2 C1 75.0(3)
O4 U1 C2 C1 -13.2(3)
Cl1 U1 C2 C1 -98.3(3)
C3 U1 C2 C1 128.5(4)
C5 U1 C2 C1 65.1(3)
C6 U1 C2 C1 31.3(3)
C4 U1 C2 C1 97.9(3)
O1 U1 C2 C7 34.2(4)
O2 U1 C2 C7 -69.5(4)
O3 U1 C2 C7 -168.3(3)
O4 U1 C2 C7 103.5(4)
Cl1 U1 C2 C7 18.4(5)
C1 U1 C2 C7 116.7(5)
C3 U1 C2 C7 -114.9(5)
C5 U1 C2 C7 -178.3(4)
C6 U1 C2 C7 148.0(4)
C4 U1 C2 C7 -145.4(4)
C1 C2 C3 C4 8.7(6)
C7 C2 C3 C4 -167.2(4)
U1 C2 C3 C4 67.9(3)
C1 C2 C3 C28 -173.2(4)
C7 C2 C3 C28 10.9(6)
U1 C2 C3 C28 -113.9(4)
C1 C2 C3 U1 -59.2(4)
C7 C2 C3 U1 124.8(4)
O1 U1 C3 C2 -28.0(3)
O2 U1 C3 C2 -129.6(3)
O3 U1 C3 C2 134.3(3)
O4 U1 C3 C2 45.8(3)
Cl1 U1 C3 C2 -107.0(3)
C1 U1 C3 C2 28.6(3)
C5 U1 C3 C2 95.7(3)
C6 U1 C3 C2 62.2(3)
C4 U1 C3 C2 125.0(4)
O1 U1 C3 C4 -152.9(3)
O2 U1 C3 C4 105.4(3)
O3 U1 C3 C4 9.3(3)
O4 U1 C3 C4 -79.2(3)
Cl1 U1 C3 C4 128.0(3)
C1 U1 C3 C4 -96.4(3)
C5 U1 C3 C4 -29.2(2)
C6 U1 C3 C4 -62.8(3)
C2 U1 C3 C4 -125.0(4)
O1 U1 C3 C28 89.4(3)
O2 U1 C3 C28 -12.2(3)
O3 U1 C3 C28 -108.4(3)
O4 U1 C3 C28 163.2(3)
Cl1 U1 C3 C28 10.3(5)
C1 U1 C3 C28 145.9(4)
C5 U1 C3 C28 -146.9(4)
C6 U1 C3 C28 179.6(4)
C4 U1 C3 C28 -117.7(4)
C2 U1 C3 C28 117.4(5)
C2 C3 C4 C5 -4.8(6)
C28 C3 C4 C5 177.1(4)
U1 C3 C4 C5 64.2(3)
C2 C3 C4 C8 171.0(4)
C28 C3 C4 C8 -7.2(6)
U1 C3 C4 C8 -120.0(4)
C2 C3 C4 U1 -69.0(4)
C28 C3 C4 U1 112.9(4)
O1 U1 C4 C5 -96.8(3)
O2 U1 C4 C5 167.7(3)
O3 U1 C4 C5 63.0(3)
O4 U1 C4 C5 -11.6(3)
Cl1 U1 C4 C5 104.8(3)
C1 U1 C4 C5 -63.6(3)
C3 U1 C4 C5 -126.4(4)
C6 U1 C4 C5 -30.3(2)
C2 U1 C4 C5 -96.4(3)
O1 U1 C4 C3 29.7(3)
O2 U1 C4 C3 -65.8(3)
O3 U1 C4 C3 -170.6(3)
O4 U1 C4 C3 114.9(3)
Cl1 U1 C4 C3 -128.8(3)
C1 U1 C4 C3 62.8(3)
C5 U1 C4 C3 126.4(4)
C6 U1 C4 C3 96.2(3)
C2 U1 C4 C3 30.0(2)
O1 U1 C4 C8 145.6(3)
O2 U1 C4 C8 50.1(4)
O3 U1 C4 C8 -54.6(4)
O4 U1 C4 C8 -129.2(3)
Cl1 U1 C4 C8 -12.8(5)
C1 U1 C4 C8 178.8(4)
C3 U1 C4 C8 116.0(5)
C5 U1 C4 C8 -117.6(5)
C6 U1 C4 C8 -147.9(4)
C2 U1 C4 C8 146.0(4)
C3 C4 C5 C6 1.8(6)
C8 C4 C5 C6 -173.9(4)
U1 C4 C5 C6 65.9(3)
C3 C4 C5 C46 179.6(4)
C8 C4 C5 C46 3.9(6)
U1 C4 C5 C46 -116.3(4)
C3 C4 C5 U1 -64.1(3)
C8 C4 C5 U1 120.2(4)
O1 U1 C5 C4 95.0(3)
O2 U1 C5 C4 -12.2(3)
O3 U1 C5 C4 -107.7(3)
O4 U1 C5 C4 169.4(3)
Cl1 U1 C5 C4 -133.5(2)
C1 U1 C5 C4 96.0(3)
C3 U1 C5 C4 29.8(2)
C6 U1 C5 C4 125.8(4)
C2 U1 C5 C4 62.7(3)
O1 U1 C5 C6 -30.8(3)
O2 U1 C5 C6 -138.0(3)
O3 U1 C5 C6 126.5(3)
O4 U1 C5 C6 43.6(3)
Cl1 U1 C5 C6 100.7(3)
C1 U1 C5 C6 -29.7(2)
C3 U1 C5 C6 -96.0(3)
C4 U1 C5 C6 -125.8(4)
C2 U1 C5 C6 -63.1(3)
O1 U1 C5 C46 -146.9(3)
O2 U1 C5 C46 105.9(3)
O3 U1 C5 C46 10.4(3)
O4 U1 C5 C46 -72.5(3)
Cl1 U1 C5 C46 -15.4(4)
C1 U1 C5 C46 -145.9(4)
C3 U1 C5 C46 147.9(4)
C6 U1 C5 C46 -116.1(4)
C4 U1 C5 C46 118.1(5)
C2 U1 C5 C46 -179.2(4)
C2 C1 C6 C5 6.6(6)
C10 C1 C6 C5 -173.0(4)
U1 C1 C6 C5 -64.3(3)
C2 C1 C6 C9 -167.1(4)
C10 C1 C6 C9 13.2(6)
U1 C1 C6 C9 122.0(4)
C2 C1 C6 U1 70.9(4)
C10 C1 C6 U1 -108.7(3)
C4 C5 C6 C1 -2.7(6)
C46 C5 C6 C1 179.4(4)
U1 C5 C6 C1 63.7(3)
C4 C5 C6 C9 171.1(4)
C46 C5 C6 C9 -6.7(6)
U1 C5 C6 C9 -122.5(4)
C4 C5 C6 U1 -66.4(3)
C46 C5 C6 U1 115.8(3)
O1 U1 C6 C1 25.8(3)
O2 U1 C6 C1 -76.1(3)
O3 U1 C6 C1 -173.4(3)
O4 U1 C6 C1 101.7(3)
Cl1 U1 C6 C1 109.8(3)
C3 U1 C6 C1 -63.4(3)
C5 U1 C6 C1 -126.2(4)
C4 U1 C6 C1 -96.7(3)
C2 U1 C6 C1 -30.8(2)
O1 U1 C6 C5 152.0(3)
O2 U1 C6 C5 50.1(3)
O3 U1 C6 C5 -47.1(3)
O4 U1 C6 C5 -132.1(3)
Cl1 U1 C6 C5 -123.9(2)
C1 U1 C6 C5 126.2(4)
C3 U1 C6 C5 62.8(3)
C4 U1 C6 C5 29.5(2)
C2 U1 C6 C5 95.4(3)
O1 U1 C6 C9 -91.5(4)
O2 U1 C6 C9 166.6(3)
O3 U1 C6 C9 69.4(4)
O4 U1 C6 C9 -15.6(3)
Cl1 U1 C6 C9 -7.4(5)
C1 U1 C6 C9 -117.3(5)
C3 U1 C6 C9 179.3(4)
C5 U1 C6 C9 116.5(5)
C4 U1 C6 C9 146.0(4)
C2 U1 C6 C9 -148.1(4)
C2 C1 C10 C11 -33.5(6)
C6 C1 C10 C11 146.2(4)
U1 C1 C10 C11 58.4(5)
C1 C10 C11 C12 -43.3(6)
C1 C10 C11 C16 138.1(4)
U1 O1 C12 C11 7.7(10)
U1 O1 C12 C13 -173.3(5)
C16 C11 C12 O1 -177.0(4)
C10 C11 C12 O1 4.4(6)
C16 C11 C12 C13 3.9(6)
C10 C11 C12 C13 -174.6(4)
O1 C12 C13 C14 176.5(4)
C11 C12 C13 C14 -4.5(6)
O1 C12 C13 C17 -5.1(7)
C11 C12 C13 C17 174.0(4)
C12 C13 C14 C15 2.0(7)
C17 C13 C14 C15 -176.5(4)
C13 C14 C15 C16 1.1(7)
C13 C14 C15 C27 179.9(4)
C14 C15 C16 C11 -1.8(7)
C27 C15 C16 C11 179.4(4)
C12 C11 C16 C15 -0.7(7)
C10 C11 C16 C15 177.9(4)
C14 C13 C17 C21 -0.4(6)
C12 C13 C17 C21 -178.8(4)
C14 C13 C17 C25 -121.1(5)
C12 C13 C17 C25 60.6(6)
C14 C13 C17 C22 118.2(4)
C12 C13 C17 C22 -60.2(5)
C13 C17 C21 C18 179.6(4)
C25 C17 C21 C18 -57.7(5)
C22 C17 C21 C18 59.4(5)
C23 C18 C21 C17 59.9(5)
C26 C18 C21 C17 -61.3(5)
C24 C20 C22 C17 -59.6(5)
C26 C20 C22 C17 60.7(5)
C21 C17 C22 C20 -58.8(5)
C13 C17 C22 C20 179.5(4)
C25 C17 C22 C20 57.4(5)
C21 C18 C23 C19 -59.5(5)
C26 C18 C23 C19 61.5(5)
C25 C19 C23 C18 60.0(5)
C24 C19 C23 C18 -59.7(5)
C26 C20 C24 C19 -59.8(5)
C22 C20 C24 C19 60.7(5)
C25 C19 C24 C20 -60.6(5)
C23 C19 C24 C20 59.3(5)
C23 C19 C25 C17 -60.8(5)
C24 C19 C25 C17 58.9(5)
C21 C17 C25 C19 58.6(5)
C13 C17 C25 C19 -178.3(4)
C22 C17 C25 C19 -57.2(5)
C24 C20 C26 C18 60.2(5)
C22 C20 C26 C18 -59.7(5)
C23 C18 C26 C20 -61.6(5)
C21 C18 C26 C20 59.8(5)
C2 C3 C28 C29 134.1(4)
C4 C3 C28 C29 -47.8(6)
U1 C3 C28 C29 42.2(5)
C3 C28 C29 C34 138.9(4)
C3 C28 C29 C30 -48.6(7)
U1 O2 C30 C29 34.6(9)
U1 O2 C30 C31 -145.5(5)
C34 C29 C30 O2 -171.9(4)
C28 C29 C30 O2 15.9(7)
C34 C29 C30 C31 8.1(7)
C28 C29 C30 C31 -164.0(4)
O2 C30 C31 C32 173.5(4)
C29 C30 C31 C32 -6.6(7)
O2 C30 C31 C35 -7.6(7)
C29 C30 C31 C35 172.3(4)
C30 C31 C32 C33 1.1(7)
C35 C31 C32 C33 -177.9(4)
C31 C32 C33 C34 2.9(7)
C31 C32 C33 C45 -176.3(5)
C32 C33 C34 C29 -1.5(7)
C45 C33 C34 C29 177.7(5)
C30 C29 C34 C33 -4.0(7)
C28 C29 C34 C33 168.6(4)
C32 C31 C35 C39 7.0(6)
C30 C31 C35 C39 -172.0(4)
C32 C31 C35 C40 127.3(4)
C30 C31 C35 C40 -51.6(6)
C32 C31 C35 C43 -111.5(5)
C30 C31 C35 C43 69.6(6)
C44 C36 C39 C35 -59.4(5)
C41 C36 C39 C35 61.0(5)
C40 C35 C39 C36 57.4(5)
C31 C35 C39 C36 179.8(4)
C43 C35 C39 C36 -59.5(5)
C44 C38 C40 C35 60.5(5)
C42 C38 C40 C35 -60.1(5)
C39 C35 C40 C38 -57.1(5)
C31 C35 C40 C38 -179.4(4)
C43 C35 C40 C38 58.4(5)
C44 C36 C41 C37 60.3(5)
C39 C36 C41 C37 -59.5(5)
C42 C37 C41 C36 -60.2(5)
C43 C37 C41 C36 60.2(5)
C41 C37 C42 C38 60.4(5)
C43 C37 C42 C38 -60.2(5)
C44 C38 C42 C37 -60.1(5)
C40 C38 C42 C37 60.5(5)
C39 C35 C43 C37 58.6(5)
C40 C35 C43 C37 -57.6(5)
C31 C35 C43 C37 179.7(4)
C42 C37 C43 C35 59.1(5)
C41 C37 C43 C35 -61.0(5)
C42 C38 C44 C36 59.3(5)
C40 C38 C44 C36 -61.0(5)
C41 C36 C44 C38 -59.9(5)
C39 C36 C44 C38 59.9(5)
C4 C5 C46 C47 50.9(6)
C6 C5 C46 C47 -131.3(4)
U1 C5 C46 C47 -41.2(5)
C5 C46 C47 C52 -140.1(4)
C5 C46 C47 C48 48.0(6)
U1 O3 C48 C49 135.9(6)
U1 O3 C48 C47 -45.7(9)
C52 C47 C48 O3 172.7(4)
C46 C47 C48 O3 -15.6(7)
C52 C47 C48 C49 -8.8(7)
C46 C47 C48 C49 162.8(4)
O3 C48 C49 C50 -172.0(4)
C47 C48 C49 C50 9.6(6)
O3 C48 C49 C53 18.5(7)
C47 C48 C49 C53 -159.8(4)
C48 C49 C50 C51 -3.1(7)
C53 C49 C50 C51 167.1(4)
C49 C50 C51 C52 -4.5(7)
C49 C50 C51 C63 179.7(5)
C50 C51 C52 C47 5.5(7)
C63 C51 C52 C47 -178.7(5)
C48 C47 C52 C51 1.0(7)
C46 C47 C52 C51 -171.0(4)
C50 C49 C53 C61 132.0(4)
C48 C49 C53 C61 -58.7(6)
C50 C49 C53 C57 -107.3(5)
C48 C49 C53 C57 62.0(6)
C50 C49 C53 C58 10.1(6)
C48 C49 C53 C58 179.4(4)
C49 C53 C57 C55 -179.3(4)
C61 C53 C57 C55 -56.2(5)
C58 C53 C57 C55 59.1(5)
C62 C55 C57 C53 58.7(5)
C59 C55 C57 C53 -60.3(5)
C49 C53 C58 C56 -176.3(4)
C61 C53 C58 C56 58.1(5)
C57 C53 C58 C56 -59.1(5)
C59 C56 C58 C53 60.5(6)
C60 C56 C58 C53 -59.1(6)
C60 C56 C59 C55 61.0(5)
C58 C56 C59 C55 -59.2(6)
C62 C55 C59 C56 -59.4(5)
C57 C55 C59 C56 59.3(5)
C62 C54 C60 C56 59.5(5)
C61 C54 C60 C56 -60.0(5)
C59 C56 C60 C54 -60.9(5)
C58 C56 C60 C54 59.0(5)
C49 C53 C61 C54 174.6(4)
C57 C53 C61 C54 55.5(5)
C58 C53 C61 C54 -59.9(5)
C62 C54 C61 C53 -57.8(5)
C60 C54 C61 C53 62.5(5)
C60 C54 C62 C55 -58.9(5)
C61 C54 C62 C55 60.5(5)
C59 C55 C62 C54 58.0(5)
C57 C55 C62 C54 -61.1(5)
C67 O4 C64 C65 -40.6(5)
U1 O4 C64 C65 175.9(3)
O4 C64 C65 C66 26.4(6)
C64 C65 C66 C67 -3.3(6)
C64 O4 C67 C66 38.7(5)
U1 O4 C67 C66 -177.9(3)
C65 C66 C67 O4 -21.3(6)
C101 C102 C103 C104 176.0(6)
C102 C103 C104 C105 -179.7(6)
C212 C201 C202 C203 0.1(11)
